data_7719452
loop_
_publ_author_name
'Quillian, Brandon'
'Marks, Allison'
'Musso, Kennedy'
'Durrell, George'
'Bazemore, Joseph'
'Padgett, Clifford W.'
'Fields, Alexis'
'Zurwell, Dane'

_publ_section_title
;
 On the chemistry of <i>p</i>-cymene ruthenium iodide complexes: entry
 into octahedral phenylated ruthenium(II) complexes supported by chelating
 bidentate N,N'-donor ligands.
;
_journal_issue 40
_journal_name_full 'Dalton transactions (Cambridge, England : 2003)'
_journal_page_first 15025
_journal_page_last 15042
_journal_paper_doi 10.1039/d5dt01437a
_journal_volume 54
_journal_year 2025
_chemical_formula_moiety 'C16 H25 I2 O3 P Ru, 0.417[H2O]'
_chemical_formula_sum 'C16 H25.83 I2 O3.42 P Ru'
_chemical_formula_weight 658.76
_space_group_crystal_system hexagonal
_space_group_IT_number 170
_space_group_name_Hall 'P 65'
_space_group_name_H-M_alt 'P 65'
_atom_sites_solution_hydrogens geom
_atom_sites_solution_primary dual
_audit_creation_date 2025-05-29
_audit_creation_method
;
Olex2 1.5
(compiled 2025.05.22 svn.r631f81ec for OlexSys, GUI svn.r7248)
;
_audit_update_record
;
2025-06-10 deposited with the CCDC.	2025-09-05 downloaded from the CCDC.
;
_cell_angle_alpha 90
_cell_angle_beta 90
_cell_angle_gamma 120
_cell_formula_units_Z 6
_cell_length_a 16.7253(2)
_cell_length_b 16.7253(2)
_cell_length_c 13.1053(2)
_cell_measurement_reflns_used 15939
_cell_measurement_temperature 100.00(10)
_cell_measurement_theta_max 69.6020
_cell_measurement_theta_min 3.0210
_cell_volume 3174.87(7)
_computing_cell_refinement 'CrysAlisPro 1.171.42.84a (Rigaku OD, 2023)'
_computing_data_collection 'CrysAlisPro 1.171.42.84a (Rigaku OD, 2023)'
_computing_data_reduction 'CrysAlisPro 1.171.42.84a (Rigaku OD, 2023)'
_computing_molecular_graphics 'Olex2 1.5 (Dolomanov et al., 2009)'
_computing_publication_material 'Olex2 1.5 (Dolomanov et al., 2009)'
_computing_structure_refinement 'SHELXL 2018/3 (Sheldrick, 2015)'
_computing_structure_solution 'SHELXT 2018/2 (Sheldrick, 2018)'
_diffrn_ambient_environment N~2~
_diffrn_ambient_temperature 100.00(10)
_diffrn_detector 'Hybrid Pixel Array Detector'
_diffrn_detector_area_resol_mean 10.0000
_diffrn_detector_type HyPix3000
_diffrn_measured_fraction_theta_full 1.000
_diffrn_measured_fraction_theta_max 1.000
_diffrn_measurement_details
;
List of Runs (angles in degrees, time in seconds):

  # Type    Start    End  Width  t~exp~   \w     \q     \k     \f   Frames
#--------------------------------------------------------------------------
  1  \w      0.00  81.00   0.50    1.00    --   42.11-109.00-138.00  162
  2  \w     84.00 165.00   0.50    3.00    --   98.65  36.00  78.00  162
  3  \w     31.00  83.00   0.50    3.00    --   98.65 -68.00  -8.00  104
  4  \w     31.00 109.00   0.50    3.00    --   98.65-109.00-138.00  156
  5  \w     80.00 165.00   0.50    3.00    --   98.65  49.00 112.00  170
  6  \w   -109.00 -64.00   0.50    1.00    --  -41.49-138.00 -90.00   90
  7  \w   -109.00 -64.00   0.50    1.00    --  -41.49-138.00 -30.00   90
  8  \w    -48.00  26.00   0.50    1.00    --  -41.49  43.00-180.00  148
  9  \w     64.00 109.00   0.50    1.00    --   42.11 138.00-180.00   90
 10  \w     64.00 109.00   0.50    1.00    --   42.11 138.00 -60.00   90
 11  \w     64.00 109.00   0.50    1.00    --   42.11 138.00  90.00   90
 12  \w    -34.00  24.00   0.50    1.00    --   42.11 -11.00 -90.00  116
 13  \w    -34.00  24.00   0.50    1.00    --   42.11 -11.00  60.00  116
 14  \w    -68.00 -30.00   0.50    3.00    --  -98.03  59.00  30.00   76
 15  \w    -57.00 -31.00   0.50    3.00    --  -98.03  50.00  60.00   52
 16  \w   -106.00 -25.00   0.50    3.00    --  -98.03  96.00 -30.00  162
 17  \w    -57.00 -31.00   0.50    3.00    --  -98.03  50.00  90.00   52
 18  \w   -165.00 -83.00   0.50    3.00    --  -98.03 -36.00 -77.00  164
 19  \w     31.00  68.00   0.50    3.00    --   98.65 -59.00-120.00   74
 20  \w     31.00  68.00   0.50    3.00    --   98.65 -59.00 -90.00   74
 21  \w     35.00 109.00   0.50    3.00    --   98.65-117.00-180.00  148
 22  \w     26.00 108.00   0.50    1.00    --   42.11  41.00  38.00  164
 23  \w    -26.00  37.00   0.50    1.00    --   42.11 -32.00-150.00  126
 24  \w     22.00 109.00   0.50    1.00    --   42.11  54.00-150.00  174
 25  \w     18.00 110.00   0.50    1.00    --   42.11  68.00 124.00  184
 26  \w     19.00 110.00   0.50    1.00    --   42.11  65.00-120.00  182
 27  \w     15.00 111.00   0.50    1.00    --   42.11  77.00  60.00  192
 28  \w     15.00 111.00   0.50    1.00    --   42.11  77.00 150.00  192
 29  \w     15.00 111.00   0.50    1.00    --   42.11  77.00 -60.00  192
 30  \w     75.00 155.00   0.50    3.00    --   98.65  68.00   0.00  160
;
_diffrn_measurement_device 'four-circle diffractometer'
_diffrn_measurement_device_type 'XtaLAB Synergy, Single source at home/near, HyPix3000'
_diffrn_measurement_method '\w scans'
_diffrn_orient_matrix_type 'CrysAlisPro convention (1999,Acta A55,543-557)'
_diffrn_orient_matrix_UB_11 0.0432308000
_diffrn_orient_matrix_UB_12 0.0441849000
_diffrn_orient_matrix_UB_13 0.1035053000
_diffrn_orient_matrix_UB_21 -0.0345924000
_diffrn_orient_matrix_UB_22 0.0692066000
_diffrn_orient_matrix_UB_23 -0.0130939000
_diffrn_orient_matrix_UB_31 -0.0907616000
_diffrn_orient_matrix_UB_32 -0.0674658000
_diffrn_orient_matrix_UB_33 0.0543327000
_diffrn_radiation_monochromator mirror
_diffrn_radiation_probe x-ray
_diffrn_radiation_type 'Cu K\a'
_diffrn_radiation_wavelength 1.54184
_diffrn_reflns_av_R_equivalents 0.0593
_diffrn_reflns_av_unetI/netI 0.0346
_diffrn_reflns_Laue_measured_fraction_full 1.000
_diffrn_reflns_Laue_measured_fraction_max 1.000
_diffrn_reflns_limit_h_max 19
_diffrn_reflns_limit_h_min -19
_diffrn_reflns_limit_k_max 19
_diffrn_reflns_limit_k_min -20
_diffrn_reflns_limit_l_max 15
_diffrn_reflns_limit_l_min -15
_diffrn_reflns_number 21266
_diffrn_reflns_point_group_measured_fraction_full 0.988
_diffrn_reflns_point_group_measured_fraction_max 0.987
_diffrn_reflns_theta_full 67.684
_diffrn_reflns_theta_max 68.123
_diffrn_reflns_theta_min 3.051
_diffrn_source 'micro-focus sealed X-ray tube'
_diffrn_source_type 'PhotonJet (Cu) X-ray Source'
_exptl_absorpt_coefficient_mu 29.723
_exptl_absorpt_correction_T_max 1.00000
_exptl_absorpt_correction_T_min 0.16165
_exptl_absorpt_correction_type multi-scan
_exptl_absorpt_process_details
;
CrysAlisPro 1.171.42.84a (Rigaku Oxford Diffraction, 2023)
Empirical absorption correction using spherical harmonics,
implemented in SCALE3 ABSPACK scaling algorithm.
;
_exptl_crystal_colour 'clear reddish violet'
_exptl_crystal_colour_lustre clear
_exptl_crystal_colour_modifier reddish
_exptl_crystal_colour_primary violet
_exptl_crystal_density_diffrn 2.067
_exptl_crystal_description plate
_exptl_crystal_F_000 1885
_exptl_crystal_size_max 0.18
_exptl_crystal_size_mid 0.04
_exptl_crystal_size_min 0.04
_refine_diff_density_max 1.638
_refine_diff_density_min -0.660
_refine_diff_density_rms 0.155
_refine_ls_abs_structure_details
;
 Classical Flack method preferred over Parsons because s.u. lower.
;
_refine_ls_abs_structure_Flack -0.014(12)
_refine_ls_extinction_method none
_refine_ls_goodness_of_fit_ref 1.030
_refine_ls_hydrogen_treatment constr
_refine_ls_matrix_type full
_refine_ls_number_parameters 212
_refine_ls_number_reflns 3832
_refine_ls_number_restraints 1
_refine_ls_restrained_S_all 1.030
_refine_ls_R_factor_all 0.0422
_refine_ls_R_factor_gt 0.0408
_refine_ls_shift/su_max 0.010
_refine_ls_shift/su_mean 0.000
_refine_ls_structure_factor_coef Fsqd
_refine_ls_weighting_details 'w=1/[\s^2^(Fo^2^)+(0.0862P)^2^] where P=(Fo^2^+2Fc^2^)/3'
_refine_ls_weighting_scheme calc
_refine_ls_wR_factor_gt 0.1069
_refine_ls_wR_factor_ref 0.1080
_reflns_Friedel_coverage 0.884
_reflns_Friedel_fraction_full 0.974
_reflns_Friedel_fraction_max 0.972
_reflns_number_gt 3680
_reflns_number_total 3832
_reflns_threshold_expression 'I > 2\s(I)'
_cod_data_source_file d5dt01437a2.cif
_cod_data_source_block i119
_cod_depositor_comments 'Adding full bibliography for 7719452--7719457.cif.'
_cod_original_cell_volume 3174.87(9)
_cod_database_code 7719452
_shelx_shelxl_version_number 2018/3
_chemical_oxdiff_formula 'C H I O P Ru'
_shelx_space_group_comment
;
The symmetry employed for this shelxl refinement is uniquely defined
by the following loop, which should always be used as a source of
symmetry information in preference to the above space-group names.
They are only intended as comments.
;
_shelx_estimated_absorpt_t_max 0.383
_shelx_estimated_absorpt_t_min 0.075
_olex2_refinement_description
;
1. Fixed Uiso
 At 1.2 times of:
  All C(H) groups, All C(H,H) groups
 At 1.5 times of:
  All C(H,H,H) groups
2.a Ternary CH refined with riding coordinates:
 C7(H7)
2.b Secondary CH2 refined with riding coordinates:
 C11(H11A,H11B), C12(H12A,H12B), C13(H13A,H13B), C15(H15A,H15B)
2.c Aromatic/amide H refined with riding coordinates:
 C2(H2), C3(H3), C5(H5), C6(H6)
2.d Idealised Me refined as rotating group:
 C8(H8A,H8B,H8C), C9(H9A,H9B,H9C), C10(H10A,H10B,H10C), C16(H16A,H16B,H16C)
;
_smtbx_masks_special_details
;
A solvent mask was calculated and 25 electrons were 
found in a volume of 308\%A^3^ in 1 void per unit cell. 
This is consistent with the presence of 
0.417[H2O] per Unit Cell 
which account for 25 electrons 
per unit cell.
;
_smtbx_masks_void_probe_radius 1.2
_smtbx_masks_void_truncation_radius 1.2
_olex2_submission_special_instructions 'No special instructions were received'
_oxdiff_exptl_absorpt_empirical_details
;
Empirical correction (ABSPACK) includes:
- Absorption correction using spherical harmonics
- Frame scaling
;
_oxdiff_exptl_absorpt_empirical_full_max 4.355
_oxdiff_exptl_absorpt_empirical_full_min 0.598

loop_
_space_group_symop_operation_xyz
'x, y, z'
'-y, x-y, z+2/3'
'-x+y, -x, z+1/3'
'-x, -y, z+1/2'
'y, -x+y, z+1/6'
'x-y, x, z+5/6'

loop_
_atom_site_label
_atom_site_type_symbol
_atom_site_fract_x
_atom_site_fract_y
_atom_site_fract_z
_atom_site_U_iso_or_equiv
_atom_site_adp_type
_atom_site_occupancy
_atom_site_site_symmetry_order
_atom_site_calc_flag
_atom_site_refinement_flags_posn
_atom_site_refinement_flags_adp
_atom_site_refinement_flags_occupancy
_atom_site_disorder_assembly
_atom_site_disorder_group
I1 I 0.36580(5) 0.45252(5) 0.48978(6) 0.0275(2) Uani 1 1 d . . . . .
I2 I 0.60794(5) 0.52364(5) 0.39848(6) 0.0268(2) Uani 1 1 d . . . . .
Ru1 Ru 0.50240(6) 0.60431(6) 0.39616(7) 0.0211(2) Uani 1 1 d . . . . .
P1 P 0.55274(19) 0.65881(19) 0.5531(2) 0.0227(6) Uani 1 1 d . . . . .
O1 O 0.6439(6) 0.7579(6) 0.5517(7) 0.0305(19) Uani 1 1 d . . . . .
O2 O 0.5804(6) 0.6041(6) 0.6326(7) 0.0297(19) Uani 1 1 d . . . . .
O3 O 0.4837(6) 0.6784(6) 0.6192(6) 0.0305(19) Uani 1 1 d . . . . .
C1 C 0.5868(8) 0.6983(8) 0.2687(9) 0.025(2) Uani 1 1 d . . . . .
C2 C 0.5606(9) 0.7458(8) 0.3367(10) 0.028(3) Uani 1 1 d . . . . .
H2 H 0.606845 0.801577 0.366794 0.034 Uiso 1 1 calc R U . . .
C3 C 0.4664(8) 0.7126(8) 0.3618(9) 0.025(2) Uani 1 1 d . . . . .
H3 H 0.450640 0.747129 0.406763 0.030 Uiso 1 1 calc R U . . .
C4 C 0.3959(8) 0.6287(9) 0.3205(10) 0.029(3) Uani 1 1 d . . . . .
C5 C 0.4227(9) 0.5815(8) 0.2478(9) 0.027(3) Uani 1 1 d . . . . .
H5 H 0.376523 0.527031 0.215404 0.033 Uiso 1 1 calc R U . . .
C6 C 0.5140(8) 0.6143(8) 0.2246(10) 0.026(2) Uani 1 1 d . . . . .
H6 H 0.529675 0.580607 0.178268 0.032 Uiso 1 1 calc R U . . .
C7 C 0.6864(9) 0.7321(10) 0.2392(11) 0.035(3) Uani 1 1 d . . . . .
H7 H 0.693081 0.676604 0.227581 0.042 Uiso 1 1 calc R U . . .
C8 C 0.7041(10) 0.7832(11) 0.1373(12) 0.040(3) Uani 1 1 d . . . . .
H8A H 0.660055 0.741737 0.086197 0.060 Uiso 1 1 calc R U . . .
H8B H 0.767159 0.803381 0.114341 0.060 Uiso 1 1 calc R U . . .
H8C H 0.696386 0.837143 0.146049 0.060 Uiso 1 1 calc R U . . .
C9 C 0.7568(9) 0.7917(10) 0.3202(11) 0.040(3) Uani 1 1 d . . . . .
H9A H 0.816018 0.795123 0.306076 0.060 Uiso 1 1 calc R U . . .
H9B H 0.734628 0.764284 0.387695 0.060 Uiso 1 1 calc R U . . .
H9C H 0.765076 0.853972 0.318788 0.060 Uiso 1 1 calc R U . . .
C10 C 0.2970(8) 0.5916(9) 0.3456(10) 0.030(3) Uani 1 1 d . . . . .
H10A H 0.264656 0.523938 0.343803 0.046 Uiso 1 1 calc R U . . .
H10B H 0.269297 0.614050 0.295511 0.046 Uiso 1 1 calc R U . . .
H10C H 0.291652 0.612194 0.413937 0.046 Uiso 1 1 calc R U . . .
C11 C 0.5168(8) 0.7169(8) 0.7194(9) 0.025(2) Uani 1 1 d . . . . .
H11A H 0.476616 0.672259 0.771828 0.030 Uiso 1 1 calc R U . . .
H11B H 0.513173 0.773885 0.727295 0.030 Uiso 1 1 calc R U . . .
C12 C 0.6756(9) 0.8028(9) 0.6510(10) 0.033(3) Uani 1 1 d . . . . .
H12A H 0.672807 0.860574 0.652285 0.040 Uiso 1 1 calc R U . . .
H12B H 0.740639 0.819143 0.661708 0.040 Uiso 1 1 calc R U . . .
C13 C 0.6170(8) 0.6493(9) 0.7288(10) 0.029(2) Uani 1 1 d . . . . .
H13A H 0.681142 0.661807 0.736526 0.035 Uiso 1 1 calc R U . . .
H13B H 0.579731 0.607893 0.785084 0.035 Uiso 1 1 calc R U . . .
C14 C 0.6161(8) 0.7394(9) 0.7362(10) 0.030(3) Uani 1 1 d . . . . .
C15 C 0.6491(10) 0.7851(9) 0.8408(10) 0.032(3) Uani 1 1 d . . . . .
H15A H 0.638928 0.838473 0.844579 0.039 Uiso 1 1 calc R U . . .
H15B H 0.609914 0.740404 0.893739 0.039 Uiso 1 1 calc R U . . .
C16 C 0.7483(11) 0.8183(11) 0.8668(12) 0.045(4) Uani 1 1 d . . . . .
H16A H 0.788111 0.858511 0.812137 0.067 Uiso 1 1 calc R U . . .
H16B H 0.757572 0.765116 0.874032 0.067 Uiso 1 1 calc R U . . .
H16C H 0.764043 0.852780 0.931047 0.067 Uiso 1 1 calc R U . . .

loop_
_atom_site_aniso_label
_atom_site_aniso_U_11
_atom_site_aniso_U_22
_atom_site_aniso_U_33
_atom_site_aniso_U_23
_atom_site_aniso_U_13
_atom_site_aniso_U_12
I1 0.0259(4) 0.0254(4) 0.0297(4) 0.0013(3) 0.0017(3) 0.0117(3)
I2 0.0268(4) 0.0268(4) 0.0333(4) -0.0025(3) -0.0035(3) 0.0182(3)
Ru1 0.0223(4) 0.0210(4) 0.0235(4) 0.0000(3) -0.0004(4) 0.0133(3)
P1 0.0239(13) 0.0216(13) 0.0241(14) 0.0001(12) -0.0014(12) 0.0126(12)
O1 0.028(4) 0.027(4) 0.028(5) 0.001(4) 0.000(4) 0.007(4)
O2 0.041(5) 0.035(5) 0.022(4) -0.001(4) -0.002(4) 0.026(4)
O3 0.032(5) 0.041(5) 0.028(4) -0.002(4) -0.002(4) 0.025(4)
C1 0.033(6) 0.020(5) 0.023(6) 0.006(4) 0.006(5) 0.014(5)
C2 0.032(6) 0.018(5) 0.034(7) 0.012(5) 0.003(5) 0.013(5)
C3 0.026(6) 0.023(5) 0.031(6) 0.004(5) -0.003(5) 0.017(5)
C4 0.027(6) 0.041(7) 0.032(6) 0.002(6) -0.011(5) 0.026(5)
C5 0.034(6) 0.026(6) 0.027(6) 0.001(5) -0.007(5) 0.019(5)
C6 0.034(6) 0.030(6) 0.018(6) 0.010(5) 0.004(5) 0.019(5)
C7 0.035(7) 0.042(7) 0.036(7) 0.005(6) 0.006(6) 0.025(6)
C8 0.036(7) 0.041(8) 0.044(8) 0.004(6) 0.011(6) 0.019(6)
C9 0.031(7) 0.047(8) 0.031(7) 0.000(6) 0.004(6) 0.011(6)
C10 0.018(6) 0.034(6) 0.042(8) -0.001(6) -0.007(5) 0.015(5)
C11 0.028(6) 0.028(6) 0.023(6) 0.005(5) 0.005(5) 0.016(5)
C12 0.031(6) 0.033(6) 0.031(6) 0.004(6) -0.001(5) 0.013(5)
C13 0.029(6) 0.034(6) 0.026(6) -0.002(5) -0.004(5) 0.017(5)
C14 0.026(6) 0.035(6) 0.028(6) -0.005(6) -0.005(6) 0.015(5)
C15 0.041(7) 0.029(6) 0.026(6) -0.006(5) -0.006(5) 0.018(6)
C16 0.037(8) 0.045(8) 0.037(7) -0.008(7) 0.000(6) 0.009(6)

loop_
_atom_type_symbol
_atom_type_description
_atom_type_scat_dispersion_real
_atom_type_scat_dispersion_imag
_atom_type_scat_source
C C 0.0181 0.0091 'International Tables Vol C Tables 4.2.6.8 and 6.1.1.4'
H H 0.0000 0.0000 'International Tables Vol C Tables 4.2.6.8 and 6.1.1.4'
I I -0.3257 6.8362 'International Tables Vol C Tables 4.2.6.8 and 6.1.1.4'
O O 0.0492 0.0322 'International Tables Vol C Tables 4.2.6.8 and 6.1.1.4'
P P 0.2955 0.4335 'International Tables Vol C Tables 4.2.6.8 and 6.1.1.4'
Ru Ru 0.0552 3.2960 'International Tables Vol C Tables 4.2.6.8 and 6.1.1.4'

loop_
_geom_angle_atom_site_label_1
_geom_angle_atom_site_label_2
_geom_angle_atom_site_label_3
_geom_angle
_geom_angle_site_symmetry_1
_geom_angle_site_symmetry_3
_geom_angle_publ_flag
I2 Ru1 I1 88.99(3) . . ?
P1 Ru1 I1 86.27(8) . . ?
P1 Ru1 I2 89.22(8) . . ?
P1 Ru1 C1 115.0(3) . . ?
P1 Ru1 C4 120.2(3) . . ?
P1 Ru1 C5 157.3(3) . . ?
P1 Ru1 C6 152.3(3) . . ?
C1 Ru1 I1 158.8(3) . . ?
C1 Ru1 I2 91.1(3) . . ?
C1 Ru1 C4 79.8(5) . . ?
C1 Ru1 C5 66.0(5) . . ?
C1 Ru1 C6 37.4(4) . . ?
C2 Ru1 I1 151.4(3) . . ?
C2 Ru1 I2 119.5(3) . . ?
C2 Ru1 P1 90.8(4) . . ?
C2 Ru1 C1 36.7(5) . . ?
C2 Ru1 C3 37.5(5) . . ?
C2 Ru1 C4 67.3(5) . . ?
C2 Ru1 C5 77.6(5) . . ?
C2 Ru1 C6 66.0(5) . . ?
C3 Ru1 I1 114.2(3) . . ?
C3 Ru1 I2 156.8(3) . . ?
C3 Ru1 P1 93.1(3) . . ?
C3 Ru1 C1 67.1(4) . . ?
C3 Ru1 C4 36.9(5) . . ?
C3 Ru1 C5 65.8(4) . . ?
C3 Ru1 C6 77.7(4) . . ?
C4 Ru1 I1 89.8(3) . . ?
C4 Ru1 I2 150.4(3) . . ?
C4 Ru1 C5 37.2(5) . . ?
C4 Ru1 C6 66.0(5) . . ?
C5 Ru1 I1 94.6(3) . . ?
C5 Ru1 I2 113.5(3) . . ?
C6 Ru1 I1 121.4(3) . . ?
C6 Ru1 I2 89.7(3) . . ?
C6 Ru1 C5 35.3(4) . . ?
O1 P1 Ru1 112.5(4) . . ?
O1 P1 O2 101.7(5) . . ?
O1 P1 O3 101.8(5) . . ?
O2 P1 Ru1 121.5(3) . . ?
O2 P1 O3 102.0(5) . . ?
O3 P1 Ru1 114.7(3) . . ?
C12 O1 P1 115.9(8) . . ?
C13 O2 P1 116.0(7) . . ?
C11 O3 P1 115.3(7) . . ?
C2 C1 Ru1 70.0(6) . . ?
C2 C1 C6 117.1(11) . . ?
C2 C1 C7 123.2(11) . . ?
C6 C1 Ru1 71.7(7) . . ?
C6 C1 C7 119.7(11) . . ?
C7 C1 Ru1 129.7(8) . . ?
Ru1 C2 H2 127.8 . . ?
C1 C2 Ru1 73.2(6) . . ?
C1 C2 H2 119.2 . . ?
C1 C2 C3 121.7(11) . . ?
C3 C2 Ru1 72.0(6) . . ?
C3 C2 H2 119.2 . . ?
Ru1 C3 H3 129.8 . . ?
C2 C3 Ru1 70.5(6) . . ?
C2 C3 H3 119.7 . . ?
C4 C3 Ru1 72.5(6) . . ?
C4 C3 C2 120.7(12) . . ?
C4 C3 H3 119.7 . . ?
C3 C4 Ru1 70.6(6) . . ?
C3 C4 C5 117.6(11) . . ?
C3 C4 C10 122.1(11) . . ?
C5 C4 Ru1 72.7(6) . . ?
C5 C4 C10 120.2(11) . . ?
C10 C4 Ru1 130.2(9) . . ?
Ru1 C5 H5 131.9 . . ?
C4 C5 Ru1 70.1(6) . . ?
C4 C5 H5 119.5 . . ?
C6 C5 Ru1 71.4(7) . . ?
C6 C5 C4 120.9(11) . . ?
C6 C5 H5 119.5 . . ?
Ru1 C6 H6 129.3 . . ?
C1 C6 Ru1 70.9(7) . . ?
C1 C6 H6 119.0 . . ?
C5 C6 Ru1 73.3(7) . . ?
C5 C6 C1 121.9(11) . . ?
C5 C6 H6 119.0 . . ?
C1 C7 H7 107.7 . . ?
C1 C7 C8 107.4(11) . . ?
C1 C7 C9 114.2(11) . . ?
C8 C7 H7 107.7 . . ?
C9 C7 H7 107.7 . . ?
C9 C7 C8 111.8(12) . . ?
C7 C8 H8A 109.5 . . ?
C7 C8 H8B 109.5 . . ?
C7 C8 H8C 109.5 . . ?
H8A C8 H8B 109.5 . . ?
H8A C8 H8C 109.5 . . ?
H8B C8 H8C 109.5 . . ?
C7 C9 H9A 109.5 . . ?
C7 C9 H9B 109.5 . . ?
C7 C9 H9C 109.5 . . ?
H9A C9 H9B 109.5 . . ?
H9A C9 H9C 109.5 . . ?
H9B C9 H9C 109.5 . . ?
C4 C10 H10A 109.5 . . ?
C4 C10 H10B 109.5 . . ?
C4 C10 H10C 109.5 . . ?
H10A C10 H10B 109.5 . . ?
H10A C10 H10C 109.5 . . ?
H10B C10 H10C 109.5 . . ?
O3 C11 H11A 109.3 . . ?
O3 C11 H11B 109.3 . . ?
O3 C11 C14 111.7(10) . . ?
H11A C11 H11B 107.9 . . ?
C14 C11 H11A 109.3 . . ?
C14 C11 H11B 109.3 . . ?
O1 C12 H12A 109.5 . . ?
O1 C12 H12B 109.5 . . ?
O1 C12 C14 110.6(10) . . ?
H12A C12 H12B 108.1 . . ?
C14 C12 H12A 109.5 . . ?
C14 C12 H12B 109.5 . . ?
O2 C13 H13A 109.4 . . ?
O2 C13 H13B 109.4 . . ?
O2 C13 C14 111.4(10) . . ?
H13A C13 H13B 108.0 . . ?
C14 C13 H13A 109.4 . . ?
C14 C13 H13B 109.4 . . ?
C11 C14 C15 109.3(11) . . ?
C12 C14 C11 108.6(11) . . ?
C12 C14 C15 111.3(10) . . ?
C13 C14 C11 107.2(10) . . ?
C13 C14 C12 108.5(11) . . ?
C13 C14 C15 111.9(11) . . ?
C14 C15 H15A 108.2 . . ?
C14 C15 H15B 108.2 . . ?
H15A C15 H15B 107.4 . . ?
C16 C15 C14 116.3(11) . . ?
C16 C15 H15A 108.2 . . ?
C16 C15 H15B 108.2 . . ?
C15 C16 H16A 109.5 . . ?
C15 C16 H16B 109.5 . . ?
C15 C16 H16C 109.5 . . ?
H16A C16 H16B 109.5 . . ?
H16A C16 H16C 109.5 . . ?
H16B C16 H16C 109.5 . . ?

loop_
_geom_bond_atom_site_label_1
_geom_bond_atom_site_label_2
_geom_bond_distance
_geom_bond_site_symmetry_2
_geom_bond_publ_flag
I1 Ru1 2.7148(11) . ?
I2 Ru1 2.7054(10) . ?
Ru1 P1 2.236(3) . ?
Ru1 C1 2.244(11) . ?
Ru1 C2 2.203(11) . ?
Ru1 C3 2.222(11) . ?
Ru1 C4 2.246(11) . ?
Ru1 C5 2.280(11) . ?
Ru1 C6 2.255(12) . ?
P1 O1 1.595(8) . ?
P1 O2 1.600(9) . ?
P1 O3 1.604(9) . ?
O1 C12 1.463(17) . ?
O2 C13 1.441(16) . ?
O3 C11 1.445(15) . ?
C1 C2 1.402(18) . ?
C1 C6 1.443(17) . ?
C1 C7 1.517(17) . ?
C2 H2 0.9500 . ?
C2 C3 1.423(18) . ?
C3 H3 0.9500 . ?
C3 C4 1.413(18) . ?
C4 C5 1.444(18) . ?
C4 C10 1.485(17) . ?
C5 H5 0.9500 . ?
C5 C6 1.374(18) . ?
C6 H6 0.9500 . ?
C7 H7 1.0000 . ?
C7 C8 1.53(2) . ?
C7 C9 1.53(2) . ?
C8 H8A 0.9800 . ?
C8 H8B 0.9800 . ?
C8 H8C 0.9800 . ?
C9 H9A 0.9800 . ?
C9 H9B 0.9800 . ?
C9 H9C 0.9800 . ?
C10 H10A 0.9800 . ?
C10 H10B 0.9800 . ?
C10 H10C 0.9800 . ?
C11 H11A 0.9900 . ?
C11 H11B 0.9900 . ?
C11 C14 1.524(16) . ?
C12 H12A 0.9900 . ?
C12 H12B 0.9900 . ?
C12 C14 1.519(18) . ?
C13 H13A 0.9900 . ?
C13 H13B 0.9900 . ?
C13 C14 1.518(17) . ?
C14 C15 1.532(17) . ?
C15 H15A 0.9900 . ?
C15 H15B 0.9900 . ?
C15 C16 1.50(2) . ?
C16 H16A 0.9800 . ?
C16 H16B 0.9800 . ?
C16 H16C 0.9800 . ?

loop_
_geom_torsion_atom_site_label_1
_geom_torsion_atom_site_label_2
_geom_torsion_atom_site_label_3
_geom_torsion_atom_site_label_4
_geom_torsion
_geom_torsion_site_symmetry_1
_geom_torsion_site_symmetry_2
_geom_torsion_site_symmetry_3
_geom_torsion_site_symmetry_4
_geom_torsion_publ_flag
Ru1 P1 O1 C12 173.6(7) . . . . ?
Ru1 P1 O2 C13 176.4(7) . . . . ?
Ru1 P1 O3 C11 -177.8(7) . . . . ?
Ru1 C1 C2 C3 -55.6(10) . . . . ?
Ru1 C1 C6 C5 55.0(10) . . . . ?
Ru1 C1 C7 C8 171.9(9) . . . . ?
Ru1 C1 C7 C9 -63.5(15) . . . . ?
Ru1 C2 C3 C4 -54.5(10) . . . . ?
Ru1 C3 C4 C5 -57.3(9) . . . . ?
Ru1 C3 C4 C10 126.0(12) . . . . ?
Ru1 C4 C5 C6 -52.3(10) . . . . ?
Ru1 C5 C6 C1 -53.9(10) . . . . ?
P1 O1 C12 C14 4.1(13) . . . . ?
P1 O2 C13 C14 3.4(13) . . . . ?
P1 O3 C11 C14 5.6(12) . . . . ?
O1 P1 O2 C13 50.6(9) . . . . ?
O1 P1 O3 C11 -56.0(9) . . . . ?
O1 C12 C14 C11 -60.4(13) . . . . ?
O1 C12 C14 C13 55.9(13) . . . . ?
O1 C12 C14 C15 179.4(10) . . . . ?
O2 P1 O1 C12 -54.8(9) . . . . ?
O2 P1 O3 C11 48.9(9) . . . . ?
O2 C13 C14 C11 56.6(13) . . . . ?
O2 C13 C14 C12 -60.5(13) . . . . ?
O2 C13 C14 C15 176.4(10) . . . . ?
O3 P1 O1 C12 50.3(9) . . . . ?
O3 P1 O2 C13 -54.4(9) . . . . ?
O3 C11 C14 C12 55.2(13) . . . . ?
O3 C11 C14 C13 -61.9(13) . . . . ?
O3 C11 C14 C15 176.7(10) . . . . ?
C1 C2 C3 Ru1 56.1(10) . . . . ?
C1 C2 C3 C4 1.6(17) . . . . ?
C2 C1 C6 Ru1 -55.0(9) . . . . ?
C2 C1 C6 C5 0.0(17) . . . . ?
C2 C1 C7 C8 -97.3(14) . . . . ?
C2 C1 C7 C9 27.2(17) . . . . ?
C2 C3 C4 Ru1 53.6(10) . . . . ?
C2 C3 C4 C5 -3.7(17) . . . . ?
C2 C3 C4 C10 179.6(11) . . . . ?
C3 C4 C5 Ru1 56.3(9) . . . . ?
C3 C4 C5 C6 4.0(17) . . . . ?
C4 C5 C6 Ru1 51.7(10) . . . . ?
C4 C5 C6 C1 -2.2(17) . . . . ?
C6 C1 C2 Ru1 55.9(9) . . . . ?
C6 C1 C2 C3 0.3(17) . . . . ?
C6 C1 C7 C8 81.7(14) . . . . ?
C6 C1 C7 C9 -153.8(12) . . . . ?
C7 C1 C2 Ru1 -125.1(11) . . . . ?
C7 C1 C2 C3 179.3(11) . . . . ?
C7 C1 C6 Ru1 125.9(11) . . . . ?
C7 C1 C6 C5 -179.1(11) . . . . ?
C10 C4 C5 Ru1 -127.0(11) . . . . ?
C10 C4 C5 C6 -179.2(11) . . . . ?
C11 C14 C15 C16 -175.7(12) . . . . ?
C12 C14 C15 C16 -55.8(15) . . . . ?
C13 C14 C15 C16 65.7(15) . . . . ?

loop_
_smtbx_masks_void_nr
_smtbx_masks_void_average_x
_smtbx_masks_void_average_y
_smtbx_masks_void_average_z
_smtbx_masks_void_volume
_smtbx_masks_void_count_electrons
_smtbx_masks_void_content
1 0.000 0.000 -0.277 307.9 25.4 '2.5 H2O'
